data_7716595
loop_
_publ_author_name
'Hu, Songhan'
'Wang, Kai'
'Xu, Xinxin'
'Wang, Qiang'

_publ_section_title
;
 Co-doping regulation on Ni-based electrocatalysts to adjust the
 selectivity of oxygen reduction reaction for Zn-air batteries and
 H<sub>2</sub>O<sub>2</sub> production.
;
_journal_issue 44
_journal_name_full 'Dalton transactions (Cambridge, England : 2003)'
_journal_page_first 17819
_journal_page_last 17828
_journal_paper_doi 10.1039/d4dt01625d
_journal_volume 53
_journal_year 2024
_chemical_formula_moiety 'C9 H8 N2 Ni O6, 1.5(H2 O)'
_chemical_formula_sum 'C9 H11 N2 Ni O7.5'
_chemical_formula_weight 325.91
_space_group_crystal_system monoclinic
_space_group_IT_number 15
_space_group_name_Hall '-I 2ya'
_space_group_name_H-M_alt 'I 1 2/a 1'
_atom_sites_solution_hydrogens mixed
_atom_sites_solution_primary iterative
_audit_creation_date 2024-07-05
_audit_creation_method
;
Olex2 1.3-alpha
(compiled 2020.09.11 svn.r3730fd0d for OlexSys, GUI svn.r6159)
;
_audit_update_record
;
2024-07-09 deposited with the CCDC.	2024-07-10 downloaded from the CCDC.
;
_cell_angle_alpha 90
_cell_angle_beta 93.528(4)
_cell_angle_gamma 90
_cell_formula_units_Z 8
_cell_length_a 19.1436(9)
_cell_length_b 9.0562(3)
_cell_length_c 12.8706(5)
_cell_measurement_reflns_used 3552
_cell_measurement_temperature 293(2)
_cell_measurement_theta_max 29.0330
_cell_measurement_theta_min 3.9130
_cell_volume 2227.12(15)
_computing_molecular_graphics 'Olex2 1.3-alpha (Dolomanov et al., 2009)'
_computing_publication_material 'Olex2 1.3-alpha (Dolomanov et al., 2009)'
_computing_structure_refinement 'SHELXL 2018/3 (Sheldrick, 2015)'
_computing_structure_solution 'olex2.solve 1.3-alpha (Bourhis et al., 2015)'
_diffrn_ambient_temperature 293(2)
_diffrn_measured_fraction_theta_full 0.998
_diffrn_measured_fraction_theta_max 0.857
_diffrn_measurement_device_type 'SuperNova, Single source at offset, EosS2'
_diffrn_radiation_type MoK\a
_diffrn_radiation_wavelength 0.71073
_diffrn_reflns_av_R_equivalents 0.0164
_diffrn_reflns_av_unetI/netI 0.0251
_diffrn_reflns_Laue_measured_fraction_full 0.998
_diffrn_reflns_Laue_measured_fraction_max 0.857
_diffrn_reflns_limit_h_max 24
_diffrn_reflns_limit_h_min -19
_diffrn_reflns_limit_k_max 12
_diffrn_reflns_limit_k_min -9
_diffrn_reflns_limit_l_max 17
_diffrn_reflns_limit_l_min -15
_diffrn_reflns_number 5561
_diffrn_reflns_point_group_measured_fraction_full 0.998
_diffrn_reflns_point_group_measured_fraction_max 0.857
_diffrn_reflns_theta_full 26.000
_diffrn_reflns_theta_max 29.233
_diffrn_reflns_theta_min 3.422
_exptl_absorpt_coefficient_mu 1.783
_exptl_crystal_colour 'greenish green'
_exptl_crystal_colour_modifier greenish
_exptl_crystal_colour_primary green
_exptl_crystal_density_diffrn 1.944
_exptl_crystal_description block
_exptl_crystal_F_000 1336
_exptl_crystal_size_max 0.22
_exptl_crystal_size_mid 0.19
_exptl_crystal_size_min 0.15
_refine_diff_density_max 0.403
_refine_diff_density_min -0.335
_refine_diff_density_rms 0.067
_refine_ls_extinction_method none
_refine_ls_goodness_of_fit_ref 1.086
_refine_ls_hydrogen_treatment constr
_refine_ls_matrix_type full
_refine_ls_number_parameters 185
_refine_ls_number_reflns 2603
_refine_ls_number_restraints 0
_refine_ls_restrained_S_all 1.086
_refine_ls_R_factor_all 0.0263
_refine_ls_R_factor_gt 0.0240
_refine_ls_shift/su_max 0.001
_refine_ls_shift/su_mean 0.000
_refine_ls_structure_factor_coef Fsqd
_refine_ls_weighting_details 'w=1/[\s^2^(Fo^2^)+(0.0222P)^2^+3.4749P] where P=(Fo^2^+2Fc^2^)/3'
_refine_ls_weighting_scheme calc
_refine_ls_wR_factor_gt 0.0572
_refine_ls_wR_factor_ref 0.0582
_reflns_Friedel_coverage 0.000
_reflns_number_gt 2415
_reflns_number_total 2603
_reflns_threshold_expression 'I > 2\s(I)'
_cod_data_source_file d4dt01625d2.cif
_cod_data_source_block 0104
_cod_depositor_comments 'Adding full bibliography for 7716595.cif.'
_cod_original_formula_sum 'C9 H11 N2 Ni O7.50'
_cod_database_code 7716595
_shelx_shelxl_version_number 2018/3
_shelx_space_group_comment
;
The symmetry employed for this shelxl refinement is uniquely defined
by the following loop, which should always be used as a source of
symmetry information in preference to the above space-group names.
They are only intended as comments.
;
_shelx_estimated_absorpt_t_max 0.776
_shelx_estimated_absorpt_t_min 0.695
_olex2_refinement_description
;
1. Fixed Uiso
 At 1.2 times of:
  All C(H) groups, All N(H) groups
 At 1.5 times of:
  All O(H,H) groups
2. Others
 Fixed Sof: H20A(0.5) H20B(0.5)
3.a Free rotating group:
 O19(H19A,H19B), O20(H20A,H20B)
3.b Rotating group:
 O17(H17A,H17B), O18(H18A,H18B)
3.c Aromatic/amide H refined with riding coordinates:
 N7(H7), C3(H3), C6(H6), C9(H9)
;
_olex2_submission_special_instructions 'No special instructions were received'

loop_
_space_group_symop_operation_xyz
'x, y, z'
'-x+1/2, y, -z'
'x+1/2, y+1/2, z+1/2'
'-x+1, y+1/2, -z+1/2'
'-x, -y, -z'
'x-1/2, -y, z'
'-x+1/2, -y+1/2, -z+1/2'
'x, -y+1/2, z+1/2'

loop_
_atom_site_label
_atom_site_type_symbol
_atom_site_fract_x
_atom_site_fract_y
_atom_site_fract_z
_atom_site_U_iso_or_equiv
_atom_site_adp_type
_atom_site_occupancy
_atom_site_site_symmetry_order
_atom_site_calc_flag
_atom_site_refinement_flags_posn
_atom_site_refinement_flags_adp
_atom_site_refinement_flags_occupancy
_atom_site_disorder_assembly
_atom_site_disorder_group
Ni1 Ni 0.45135(2) 0.89516(2) 0.82744(2) 0.00626(7) Uani 1 1 d . . . . .
O16 O 0.46058(6) 0.52284(13) 0.62615(9) 0.0083(2) Uani 1 1 d . . . . .
O13 O 0.39161(6) 0.72790(13) 0.76580(9) 0.0083(2) Uani 1 1 d . . . . .
O15 O 0.44687(6) 0.30596(13) 0.69706(9) 0.0088(2) Uani 1 1 d . . . . .
O17 O 0.45454(6) 0.99969(13) 0.68274(9) 0.0101(2) Uani 1 1 d . . . . .
H17A H 0.448511 1.094816 0.688567 0.015 Uiso 1 1 d R U . . .
H17B H 0.421697 0.965681 0.639167 0.015 Uiso 1 1 d R U . . .
O18 O 0.46066(6) 0.78823(13) 0.96797(9) 0.0106(2) Uani 1 1 d . . . . .
H18A H 0.433538 0.711199 0.967546 0.016 Uiso 1 1 d R U . . .
H18B H 0.449018 0.846539 1.017695 0.016 Uiso 1 1 d R U . . .
O12 O 0.35203(6) 0.82757(13) 0.61461(9) 0.0128(3) Uani 1 1 d . . . . .
O19 O 0.41219(7) 0.51084(14) 0.91389(10) 0.0168(3) Uani 1 1 d G . . . .
H19A H 0.453312 0.484573 0.900532 0.025 Uiso 1 1 d G U . . .
H19B H 0.394211 0.561528 0.863489 0.025 Uiso 1 1 d G U . . .
N5 N 0.12646(7) 0.46760(15) 0.62824(11) 0.0080(3) Uani 1 1 d . . . . .
N7 N 0.17413(7) 0.24678(15) 0.60763(10) 0.0086(3) Uani 1 1 d . . . . .
H7 H 0.176994 0.153364 0.596677 0.010 Uiso 1 1 calc R U . . .
O20 O 0.250000 0.9971(2) 0.500000 0.0310(5) Uani 1 2 d GS T P . .
H20A H 0.287760 0.958253 0.525124 0.047 Uiso 0.5 1 d G U P . .
H20B H 0.228317 0.935852 0.459741 0.047 Uiso 0.5 1 d G U P . .
C14 C 0.42062(8) 0.42313(18) 0.65854(12) 0.0073(3) Uani 1 1 d . . . . .
C3 C 0.24129(9) 0.60697(18) 0.64803(12) 0.0081(3) Uani 1 1 d . . . . .
H3 H 0.221747 0.700796 0.650846 0.010 Uiso 1 1 calc R U . . .
C6 C 0.11513(9) 0.32515(18) 0.61096(12) 0.0089(3) Uani 1 1 d . . . . .
H6 H 0.070682 0.283879 0.602052 0.011 Uiso 1 1 calc R U . . .
C4 C 0.19905(8) 0.48226(18) 0.63546(12) 0.0077(3) Uani 1 1 d . . . . .
C8 C 0.22947(9) 0.34256(18) 0.62491(12) 0.0076(3) Uani 1 1 d . . . . .
C2 C 0.31324(9) 0.58753(18) 0.65622(12) 0.0070(3) Uani 1 1 d . . . . .
C9 C 0.30138(9) 0.32084(18) 0.63406(12) 0.0081(3) Uani 1 1 d . . . . .
H9 H 0.320723 0.227059 0.629296 0.010 Uiso 1 1 calc R U . . .
C11 C 0.35629(8) 0.72443(18) 0.67872(12) 0.0078(3) Uani 1 1 d . . . . .
C10 C 0.34323(8) 0.44482(18) 0.65061(12) 0.0075(3) Uani 1 1 d . . . . .

loop_
_atom_site_aniso_label
_atom_site_aniso_U_11
_atom_site_aniso_U_22
_atom_site_aniso_U_33
_atom_site_aniso_U_23
_atom_site_aniso_U_13
_atom_site_aniso_U_12
Ni1 0.00465(12) 0.00550(11) 0.00864(11) -0.00064(8) 0.00034(7) -0.00067(7)
O16 0.0064(6) 0.0076(6) 0.0107(6) 0.0020(5) 0.0006(4) -0.0004(4)
O13 0.0080(6) 0.0072(5) 0.0096(5) -0.0013(5) -0.0010(4) -0.0016(4)
O15 0.0076(6) 0.0068(5) 0.0119(6) 0.0008(5) -0.0003(4) 0.0006(4)
O17 0.0112(6) 0.0069(5) 0.0118(6) -0.0003(5) -0.0017(4) -0.0018(5)
O18 0.0143(6) 0.0084(6) 0.0091(5) -0.0019(5) 0.0015(4) -0.0027(5)
O12 0.0130(6) 0.0101(6) 0.0146(6) 0.0037(5) -0.0039(5) -0.0027(5)
O19 0.0213(7) 0.0103(6) 0.0192(7) 0.0006(5) 0.0045(5) -0.0010(5)
N5 0.0052(7) 0.0079(7) 0.0110(7) -0.0013(5) 0.0000(5) -0.0017(5)
N7 0.0086(7) 0.0047(6) 0.0124(7) -0.0006(5) 0.0002(5) -0.0012(5)
O20 0.0307(13) 0.0140(10) 0.0452(14) 0.000 -0.0233(10) 0.000
C14 0.0074(8) 0.0073(7) 0.0071(7) -0.0021(6) -0.0004(6) 0.0003(6)
C3 0.0077(8) 0.0063(7) 0.0102(8) -0.0004(6) 0.0004(6) 0.0006(6)
C6 0.0076(8) 0.0094(8) 0.0096(7) 0.0002(6) 0.0005(6) -0.0023(6)
C4 0.0062(8) 0.0089(8) 0.0080(7) -0.0008(6) 0.0004(6) 0.0002(6)
C8 0.0084(8) 0.0077(7) 0.0067(7) -0.0008(6) -0.0002(6) -0.0018(6)
C2 0.0073(8) 0.0074(7) 0.0065(7) 0.0000(6) 0.0005(6) -0.0010(6)
C9 0.0086(8) 0.0060(7) 0.0098(7) -0.0002(6) 0.0011(6) 0.0005(6)
C11 0.0045(8) 0.0078(7) 0.0113(7) -0.0017(6) 0.0019(6) 0.0007(6)
C10 0.0072(8) 0.0089(7) 0.0064(7) 0.0003(6) 0.0008(5) 0.0003(6)

loop_
_atom_type_symbol
_atom_type_description
_atom_type_scat_dispersion_real
_atom_type_scat_dispersion_imag
_atom_type_scat_source
C C 0.0033 0.0016 'International Tables Vol C Tables 4.2.6.8 and 6.1.1.4'
H H 0.0000 0.0000 'International Tables Vol C Tables 4.2.6.8 and 6.1.1.4'
N N 0.0061 0.0033 'International Tables Vol C Tables 4.2.6.8 and 6.1.1.4'
Ni Ni 0.3393 1.1124 'International Tables Vol C Tables 4.2.6.8 and 6.1.1.4'
O O 0.0106 0.0060 'International Tables Vol C Tables 4.2.6.8 and 6.1.1.4'

loop_
_geom_angle_atom_site_label_1
_geom_angle_atom_site_label_2
_geom_angle_atom_site_label_3
_geom_angle
_geom_angle_site_symmetry_1
_geom_angle_site_symmetry_3
_geom_angle_publ_flag
O16 Ni1 O15 61.96(4) 4_556 4_556 ?
O16 Ni1 C14 31.09(5) 4_556 4_556 ?
O13 Ni1 O16 160.90(5) . 4_556 ?
O13 Ni1 O15 98.98(5) . 4_556 ?
O13 Ni1 O17 92.08(5) . . ?
O13 Ni1 O18 90.49(5) . . ?
O13 Ni1 N5 99.20(5) . 7_566 ?
O13 Ni1 C14 129.82(5) . 4_556 ?
O15 Ni1 C14 30.86(5) 4_556 4_556 ?
O17 Ni1 O16 86.40(5) . 4_556 ?
O17 Ni1 O15 87.88(5) . 4_556 ?
O17 Ni1 C14 86.28(5) . 4_556 ?
O18 Ni1 O16 89.11(5) . 4_556 ?
O18 Ni1 O15 85.50(5) . 4_556 ?
O18 Ni1 O17 173.20(5) . . ?
O18 Ni1 C14 87.24(5) . 4_556 ?
N5 Ni1 O16 99.88(5) 7_566 4_556 ?
N5 Ni1 O15 161.81(5) 7_566 4_556 ?
N5 Ni1 O17 92.00(5) 7_566 . ?
N5 Ni1 O18 93.80(5) 7_566 . ?
N5 Ni1 C14 130.97(6) 7_566 4_556 ?
C14 O16 Ni1 90.25(9) . 4_546 ?
C11 O13 Ni1 128.20(11) . . ?
C14 O15 Ni1 88.23(10) . 4_546 ?
Ni1 O17 H17A 111.0 . . ?
Ni1 O17 H17B 110.7 . . ?
H17A O17 H17B 108.0 . . ?
Ni1 O18 H18A 110.7 . . ?
Ni1 O18 H18B 110.5 . . ?
H18A O18 H18B 108.2 . . ?
H19A O19 H19B 109.5 . . ?
C6 N5 Ni1 121.57(11) . 7_566 ?
C6 N5 C4 104.85(14) . . ?
C4 N5 Ni1 131.54(11) . 7_566 ?
C6 N7 H7 126.2 . . ?
C6 N7 C8 107.68(14) . . ?
C8 N7 H7 126.2 . . ?
H20A O20 H20A 131.0 . 2_556 ?
H20A O20 H20B 109.5 . . ?
H20A O20 H20B 109.5 2_556 2_556 ?
H20A O20 H20B 29.0 . 2_556 ?
H20B O20 H20A 29.0 . 2_556 ?
H20B O20 H20B 98.5 . 2_556 ?
O16 C14 Ni1 58.65(8) . 4_546 ?
O16 C14 C10 119.97(14) . . ?
O15 C14 Ni1 60.91(8) . 4_546 ?
O15 C14 O16 119.55(15) . . ?
O15 C14 C10 120.48(15) . . ?
C10 C14 Ni1 178.33(12) . 4_546 ?
C4 C3 H3 120.9 . . ?
C2 C3 H3 120.9 . . ?
C2 C3 C4 118.22(15) . . ?
N5 C6 N7 113.11(15) . . ?
N5 C6 H6 123.4 . . ?
N7 C6 H6 123.4 . . ?
N5 C4 C8 109.01(14) . . ?
C3 C4 N5 130.89(15) . . ?
C3 C4 C8 120.08(15) . . ?
N7 C8 C4 105.30(14) . . ?
N7 C8 C9 132.35(15) . . ?
C9 C8 C4 122.34(15) . . ?
C3 C2 C11 116.05(14) . . ?
C3 C2 C10 121.04(15) . . ?
C10 C2 C11 122.77(14) . . ?
C8 C9 H9 121.4 . . ?
C10 C9 C8 117.28(15) . . ?
C10 C9 H9 121.4 . . ?
O13 C11 C2 116.36(14) . . ?
O12 C11 O13 125.04(15) . . ?
O12 C11 C2 118.49(14) . . ?
C2 C10 C14 121.34(15) . . ?
C9 C10 C14 117.74(15) . . ?
C9 C10 C2 120.89(15) . . ?

loop_
_geom_bond_atom_site_label_1
_geom_bond_atom_site_label_2
_geom_bond_distance
_geom_bond_site_symmetry_2
_geom_bond_publ_flag
Ni1 O16 2.1005(12) 4_556 ?
Ni1 O13 2.0298(11) . ?
Ni1 O15 2.1503(12) 4_556 ?
Ni1 O17 2.0934(12) . ?
Ni1 O18 2.0497(11) . ?
Ni1 N5 2.0477(14) 7_566 ?
Ni1 C14 2.4595(16) 4_556 ?
O16 C14 1.270(2) . ?
O13 C11 1.2733(19) . ?
O15 C14 1.2624(19) . ?
O17 H17A 0.8731 . ?
O17 H17B 0.8726 . ?
O18 H18A 0.8694 . ?
O18 H18B 0.8693 . ?
O12 C11 1.246(2) . ?
O19 H19A 0.8500 . ?
O19 H19B 0.8500 . ?
N5 C6 1.325(2) . ?
N5 C4 1.394(2) . ?
N7 H7 0.8600 . ?
N7 C6 1.337(2) . ?
N7 C8 1.377(2) . ?
O20 H20A 0.8499 . ?
O20 H20A 0.85(5) 2_556 ?
O20 H20B 0.85(8) 2_556 ?
O20 H20B 0.8500 . ?
C14 C10 1.492(2) . ?
C3 H3 0.9300 . ?
C3 C4 1.393(2) . ?
C3 C2 1.386(2) . ?
C6 H6 0.9300 . ?
C4 C8 1.403(2) . ?
C8 C9 1.388(2) . ?
C2 C11 1.507(2) . ?
C2 C10 1.418(2) . ?
C9 H9 0.9300 . ?
C9 C10 1.388(2) . ?

loop_
_geom_torsion_atom_site_label_1
_geom_torsion_atom_site_label_2
_geom_torsion_atom_site_label_3
_geom_torsion_atom_site_label_4
_geom_torsion
_geom_torsion_site_symmetry_1
_geom_torsion_site_symmetry_2
_geom_torsion_site_symmetry_3
_geom_torsion_site_symmetry_4
_geom_torsion_publ_flag
Ni1 O16 C14 O15 -1.30(15) 4_546 . . . ?
Ni1 O16 C14 C10 178.89(13) 4_546 . . . ?
Ni1 O13 C11 O12 -0.5(2) . . . . ?
Ni1 O13 C11 C2 -176.49(10) . . . . ?
Ni1 O15 C14 O16 1.27(14) 4_546 . . . ?
Ni1 O15 C14 C10 -178.92(13) 4_546 . . . ?
Ni1 N5 C6 N7 -164.77(11) 7_566 . . . ?
Ni1 N5 C4 C3 -20.1(3) 7_566 . . . ?
Ni1 N5 C4 C8 161.65(12) 7_566 . . . ?
O16 C14 C10 C2 -30.6(2) . . . . ?
O16 C14 C10 C9 147.36(15) . . . . ?
O15 C14 C10 C2 149.63(15) . . . . ?
O15 C14 C10 C9 -32.5(2) . . . . ?
N5 C4 C8 N7 2.15(17) . . . . ?
N5 C4 C8 C9 -176.65(14) . . . . ?
N7 C8 C9 C10 179.29(16) . . . . ?
C3 C4 C8 N7 -176.37(14) . . . . ?
C3 C4 C8 C9 4.8(2) . . . . ?
C3 C2 C11 O13 115.00(16) . . . . ?
C3 C2 C11 O12 -61.3(2) . . . . ?
C3 C2 C10 C14 179.52(14) . . . . ?
C3 C2 C10 C9 1.7(2) . . . . ?
C6 N5 C4 C3 176.52(17) . . . . ?
C6 N5 C4 C8 -1.77(18) . . . . ?
C6 N7 C8 C4 -1.68(17) . . . . ?
C6 N7 C8 C9 176.94(17) . . . . ?
C4 N5 C6 N7 0.72(18) . . . . ?
C4 C3 C2 C11 -175.04(14) . . . . ?
C4 C3 C2 C10 0.8(2) . . . . ?
C4 C8 C9 C10 -2.3(2) . . . . ?
C8 N7 C6 N5 0.63(19) . . . . ?
C8 C9 C10 C14 -178.86(14) . . . . ?
C8 C9 C10 C2 -0.9(2) . . . . ?
C2 C3 C4 N5 177.91(16) . . . . ?
C2 C3 C4 C8 -4.0(2) . . . . ?
C11 C2 C10 C14 -4.9(2) . . . . ?
C11 C2 C10 C9 177.24(15) . . . . ?
C10 C2 C11 O13 -60.8(2) . . . . ?
C10 C2 C11 O12 122.93(17) . . . . ?
